data_2211947
loop_
_publ_author_name
'Ming-Wang Shi'
'Xi-Ling Chen'
'Jian-Feng Lang'
'Jian-Hua Wang'

_publ_section_title
;
 9-(2,6-Dichlorobenzyl)-9<i>H</i>-carbazole
;
_journal_coeditor_code SJ2189
_journal_issue 1
_journal_name_full 'Acta Crystallographica Section E'
_journal_page_first o122
_journal_page_last o123
_journal_paper_doi 10.1107/S1600536806051762
_journal_volume 63
_journal_year 2007
_chemical_formula_iupac 'C19 H13 Cl2 N'
_chemical_formula_moiety 'C19 H13 Cl2 N'
_chemical_formula_sum 'C19 H13 Cl2 N'
_chemical_formula_weight 326.20
_chemical_melting_point .447E-305
_chemical_name_systematic
;
9-(2,6-Dichlorobenzyl)-9H-carbazole
;
_space_group_IT_number 15
_symmetry_cell_setting monoclinic
_symmetry_space_group_name_Hall '-C 2yc'
_symmetry_space_group_name_H-M 'C 1 2/c 1'
_atom_sites_solution_hydrogens geom
_atom_sites_solution_primary direct
_atom_sites_solution_secondary difmap
_cell_angle_alpha 90.00
_cell_angle_beta 109.879(4)
_cell_angle_gamma 90.00
_cell_formula_units_Z 8
_cell_length_a 27.291(6)
_cell_length_b 5.5688(13)
_cell_length_c 21.132(5)
_cell_measurement_reflns_used 2112
_cell_measurement_temperature 294(2)
_cell_measurement_theta_max 23.65
_cell_measurement_theta_min 2.99
_cell_volume 3020.2(12)
_computing_cell_refinement 'SAINT (Bruker, 1997)'
_computing_data_collection 'SMART (Bruker, 1997)'
_computing_data_reduction SAINT
_computing_molecular_graphics 'SHELXTL (Bruker, 1997)'
_computing_publication_material SHELXTL
_computing_structure_refinement 'SHELXL97 (Sheldrick, 1997)'
_computing_structure_solution 'SHELXS97 (Sheldrick, 1997)'
_diffrn_ambient_temperature 294(2)
_diffrn_measured_fraction_theta_full 1.000
_diffrn_measured_fraction_theta_max 1.000
_diffrn_measurement_device_type 'Bruker SMART 1000 CCD area-detector'
_diffrn_measurement_method '\f and \w'
_diffrn_radiation_monochromator graphite
_diffrn_radiation_source 'fine-focus sealed tube'
_diffrn_radiation_type MoK\a
_diffrn_radiation_wavelength 0.71073
_diffrn_reflns_av_R_equivalents 0.0400
_diffrn_reflns_av_sigmaI/netI 0.0500
_diffrn_reflns_limit_h_max 31
_diffrn_reflns_limit_h_min -32
_diffrn_reflns_limit_k_max 3
_diffrn_reflns_limit_k_min -6
_diffrn_reflns_limit_l_max 25
_diffrn_reflns_limit_l_min -24
_diffrn_reflns_number 7298
_diffrn_reflns_theta_full 25.02
_diffrn_reflns_theta_max 25.02
_diffrn_reflns_theta_min 1.59
_diffrn_standards_number 0
_exptl_absorpt_coefficient_mu 0.424
_exptl_absorpt_correction_T_max 0.9668
_exptl_absorpt_correction_T_min 0.9199
_exptl_absorpt_correction_type multi-scan
_exptl_absorpt_process_details '(SADABS; Bruker, 1997)'
_exptl_crystal_colour colourless
_exptl_crystal_density_diffrn 1.435
_exptl_crystal_density_method 'not measured'
_exptl_crystal_description plate
_exptl_crystal_F_000 1344
_exptl_crystal_size_max 0.20
_exptl_crystal_size_mid 0.16
_exptl_crystal_size_min 0.08
_refine_diff_density_max 0.186
_refine_diff_density_min -0.224
_refine_ls_extinction_method none
_refine_ls_goodness_of_fit_ref 1.013
_refine_ls_hydrogen_treatment constr
_refine_ls_matrix_type full
_refine_ls_number_parameters 199
_refine_ls_number_reflns 2666
_refine_ls_number_restraints 0
_refine_ls_restrained_S_all 1.013
_refine_ls_R_factor_all 0.0678
_refine_ls_R_factor_gt 0.0378
_refine_ls_shift/su_max 0.000
_refine_ls_shift/su_mean 0.000
_refine_ls_structure_factor_coef Fsqd
_refine_ls_weighting_details 'calc w = 1/[\s^2^(Fo^2^)+(0.047P)^2^] where P=(Fo^2^+2Fc^2^)/3'
_refine_ls_weighting_scheme calc
_refine_ls_wR_factor_gt 0.0839
_refine_ls_wR_factor_ref 0.0964
_reflns_number_gt 1839
_reflns_number_total 2666
_reflns_threshold_expression I>2\s(I)
_cod_data_source_file sj2189.cif
_cod_data_source_block I
_cod_depositor_comments
;
The following automatic conversions were performed:
'_symmetry_cell_setting' value 'Monoclinic' changed to 'monoclinic'
according to '/home/saulius/struct/CIF-dictionaries/cif_core.dic'
dictionary named 'cif_core.dic' version 2.4.1 from 2010-06-29.

Automatic conversion script
Id: cif_fix_enum 1527 2010-12-29 10:47:43Z saulius 

The following automatic conversions were performed:

'_symmetry_cell_setting' value 'Monoclinic' changed to 'monoclinic'
according to /home/saulius/struct/CIF-dictionaries/cif_core.dic
dictionary named 'cif_core.dic' version 2.4.1 from 2010-06-29.

Automatic conversion script
Id: cif_fix_values 1715 2011-07-08 13:25:40Z adriana 
;
_cod_original_cell_volume 3020.3(12)
_cod_original_sg_symbol_H-M 'C 2/c'
_cod_database_code 2211947
_cod_database_fobs_code 2211947

loop_
_symmetry_equiv_pos_as_xyz
'x, y, z'
'-x, y, -z+1/2'
'x+1/2, y+1/2, z'
'-x+1/2, y+1/2, -z+1/2'
'-x, -y, -z'
'x, -y, z-1/2'
'-x+1/2, -y+1/2, -z'
'x+1/2, -y+1/2, z-1/2'

loop_
_atom_site_type_symbol
_atom_site_label
_atom_site_fract_x
_atom_site_fract_y
_atom_site_fract_z
_atom_site_U_iso_or_equiv
_atom_site_adp_type
_atom_site_calc_flag
_atom_site_refinement_flags
_atom_site_occupancy
Cl Cl1 0.17718(3) 1.44412(12) -0.00173(3) 0.0537(2) Uani d . 1
Cl Cl2 0.04291(3) 0.71172(12) -0.00995(3) 0.0540(2) Uani d . 1
N N1 0.13204(7) 0.9446(3) 0.11197(9) 0.0344(5) Uani d . 1
C C1 0.13573(9) 1.2117(4) -0.04227(12) 0.0374(6) Uani d . 1
C C2 0.13059(10) 1.1705(5) -0.10890(13) 0.0466(7) Uani d . 1
H H2 0.1481 1.2669 -0.1301 0.056 Uiso calc R 1
C C3 0.09951(11) 0.9867(5) -0.14323(13) 0.0509(7) Uani d . 1
H H3 0.0957 0.9583 -0.1880 0.061 Uiso calc R 1
C C4 0.07390(10) 0.8443(5) -0.11149(13) 0.0473(7) Uani d . 1
H H4 0.0535 0.7166 -0.1343 0.057 Uiso calc R 1
C C5 0.07864(9) 0.8918(4) -0.04581(12) 0.0379(6) Uani d . 1
C C6 0.10957(8) 1.0763(4) -0.00815(11) 0.0321(5) Uani d . 1
C C7 0.11241(9) 1.1374(4) 0.06285(11) 0.0374(6) Uani d . 1
H H7A 0.1347 1.2767 0.0778 0.045 Uiso calc R 1
H H7B 0.0778 1.1815 0.0621 0.045 Uiso calc R 1
C C8 0.18064(8) 0.8352(4) 0.12773(11) 0.0320(5) Uani d . 1
C C9 0.22235(9) 0.8926(4) 0.10714(12) 0.0393(6) Uani d . 1
H H9 0.2210 1.0240 0.0795 0.047 Uiso calc R 1
C C10 0.26592(9) 0.7471(4) 0.12928(13) 0.0432(6) Uani d . 1
H H10 0.2943 0.7803 0.1158 0.052 Uiso calc R 1
C C11 0.26815(10) 0.5520(5) 0.17127(13) 0.0455(7) Uani d . 1
H H11 0.2980 0.4572 0.1853 0.055 Uiso calc R 1
C C12 0.22724(9) 0.4966(4) 0.19248(12) 0.0390(6) Uani d . 1
H H12 0.2291 0.3658 0.2206 0.047 Uiso calc R 1
C C13 0.18272(8) 0.6404(4) 0.17100(11) 0.0322(5) Uani d . 1
C C14 0.13390(8) 0.6343(4) 0.18322(11) 0.0323(5) Uani d . 1
C C15 0.11298(10) 0.4847(4) 0.21984(12) 0.0426(6) Uani d . 1
H H15 0.1323 0.3571 0.2443 0.051 Uiso calc R 1
C C16 0.06338(10) 0.5266(5) 0.21972(13) 0.0502(7) Uani d . 1
H H16 0.0489 0.4255 0.2436 0.060 Uiso calc R 1
C C17 0.03465(10) 0.7195(5) 0.18405(13) 0.0484(7) Uani d . 1
H H17 0.0013 0.7462 0.1850 0.058 Uiso calc R 1
C C18 0.05427(9) 0.8712(5) 0.14747(12) 0.0434(6) Uani d . 1
H H18 0.0349 1.0006 0.1242 0.052 Uiso calc R 1
C C19 0.10379(9) 0.8258(4) 0.14629(11) 0.0337(6) Uani d . 1

loop_
_atom_site_aniso_label
_atom_site_aniso_U_11
_atom_site_aniso_U_22
_atom_site_aniso_U_33
_atom_site_aniso_U_12
_atom_site_aniso_U_13
_atom_site_aniso_U_23
Cl1 0.0645(5) 0.0444(4) 0.0547(4) -0.0151(3) 0.0236(4) 0.0002(3)
Cl2 0.0513(4) 0.0512(4) 0.0560(5) -0.0144(3) 0.0137(3) 0.0031(3)
N1 0.0321(11) 0.0370(11) 0.0333(11) 0.0035(9) 0.0102(9) 0.0090(9)
C1 0.0376(14) 0.0345(13) 0.0403(15) 0.0026(11) 0.0134(11) 0.0012(11)
C2 0.0515(17) 0.0525(17) 0.0421(16) 0.0049(14) 0.0240(13) 0.0050(14)
C3 0.0535(17) 0.0629(18) 0.0360(15) 0.0077(15) 0.0149(13) -0.0076(14)
C4 0.0458(16) 0.0475(16) 0.0441(17) 0.0009(13) 0.0093(13) -0.0115(13)
C5 0.0356(14) 0.0372(14) 0.0384(15) 0.0052(11) 0.0093(11) 0.0032(12)
C6 0.0325(13) 0.0300(13) 0.0323(13) 0.0082(10) 0.0093(10) 0.0026(11)
C7 0.0421(14) 0.0339(13) 0.0369(14) 0.0022(11) 0.0143(12) 0.0034(11)
C8 0.0318(13) 0.0320(13) 0.0288(13) -0.0008(10) 0.0059(10) -0.0042(10)
C9 0.0388(14) 0.0396(14) 0.0405(15) -0.0052(12) 0.0148(12) 0.0018(12)
C10 0.0317(14) 0.0512(16) 0.0482(16) -0.0021(12) 0.0155(12) 0.0006(13)
C11 0.0363(15) 0.0495(16) 0.0482(16) 0.0087(12) 0.0110(12) -0.0009(13)
C12 0.0399(15) 0.0367(14) 0.0385(14) 0.0026(11) 0.0108(12) 0.0019(11)
C13 0.0332(13) 0.0334(13) 0.0272(13) -0.0009(10) 0.0068(10) -0.0026(10)
C14 0.0344(13) 0.0357(13) 0.0259(12) 0.0004(11) 0.0092(10) -0.0002(11)
C15 0.0467(16) 0.0449(15) 0.0360(14) 0.0042(12) 0.0138(12) 0.0109(12)
C16 0.0508(17) 0.0614(18) 0.0464(16) -0.0022(14) 0.0269(14) 0.0132(14)
C17 0.0379(15) 0.0671(18) 0.0472(16) 0.0063(13) 0.0237(13) 0.0077(14)
C18 0.0388(15) 0.0523(16) 0.0417(15) 0.0097(12) 0.0170(12) 0.0091(13)
C19 0.0344(13) 0.0380(14) 0.0287(13) -0.0026(11) 0.0108(11) -0.0009(11)

loop_
_atom_type_symbol
_atom_type_description
_atom_type_scat_dispersion_real
_atom_type_scat_dispersion_imag
_atom_type_scat_source
C C 0.0033 0.0016 'International Tables Vol C Tables 4.2.6.8 and 6.1.1.4'
H H 0.0000 0.0000 'International Tables Vol C Tables 4.2.6.8 and 6.1.1.4'
N N 0.0061 0.0033 'International Tables Vol C Tables 4.2.6.8 and 6.1.1.4'
Cl Cl 0.1484 0.1585 'International Tables Vol C Tables 4.2.6.8 and 6.1.1.4'

loop_
_geom_angle_atom_site_label_1
_geom_angle_atom_site_label_2
_geom_angle_atom_site_label_3
_geom_angle
C19 N1 C8 108.59(18)
C19 N1 C7 125.75(19)
C8 N1 C7 125.45(19)
C2 C1 C6 122.8(2)
C2 C1 Cl1 116.60(19)
C6 C1 Cl1 120.56(18)
C3 C2 C1 119.5(2)
C3 C2 H2 120.2
C1 C2 H2 120.2
C2 C3 C4 119.9(2)
C2 C3 H3 120.0
C4 C3 H3 120.0
C3 C4 C5 119.5(2)
C3 C4 H4 120.2
C5 C4 H4 120.2
C4 C5 C6 123.3(2)
C4 C5 Cl2 117.00(19)
C6 C5 Cl2 119.71(18)
C5 C6 C1 114.8(2)
C5 C6 C7 123.2(2)
C1 C6 C7 121.8(2)
N1 C7 C6 114.91(19)
N1 C7 H7A 108.5
C6 C7 H7A 108.5
N1 C7 H7B 108.5
C6 C7 H7B 108.5
H7A C7 H7B 107.5
C9 C8 N1 129.8(2)
C9 C8 C13 121.7(2)
N1 C8 C13 108.48(19)
C10 C9 C8 117.5(2)
C10 C9 H9 121.2
C8 C9 H9 121.2
C9 C10 C11 121.3(2)
C9 C10 H10 119.3
C11 C10 H10 119.3
C12 C11 C10 121.4(2)
C12 C11 H11 119.3
C10 C11 H11 119.3
C11 C12 C13 118.6(2)
C11 C12 H12 120.7
C13 C12 H12 120.7
C12 C13 C8 119.5(2)
C12 C13 C14 133.1(2)
C8 C13 C14 107.43(19)
C15 C14 C19 119.4(2)
C15 C14 C13 134.1(2)
C19 C14 C13 106.45(19)
C16 C15 C14 119.3(2)
C16 C15 H15 120.3
C14 C15 H15 120.3
C15 C16 C17 120.4(2)
C15 C16 H16 119.8
C17 C16 H16 119.8
C18 C17 C16 121.7(2)
C18 C17 H17 119.2
C16 C17 H17 119.2
C17 C18 C19 118.0(2)
C17 C18 H18 121.0
C19 C18 H18 121.0
C18 C19 N1 129.8(2)
C18 C19 C14 121.2(2)
N1 C19 C14 109.0(2)

loop_
_geom_bond_atom_site_label_1
_geom_bond_atom_site_label_2
_geom_bond_distance
Cl1 C1 1.741(2)
Cl2 C5 1.742(2)
N1 C19 1.392(3)
N1 C8 1.393(3)
N1 C7 1.463(3)
C1 C2 1.386(3)
C1 C6 1.396(3)
C2 C3 1.369(3)
C2 H2 0.9300
C3 C4 1.374(4)
C3 H3 0.9300
C4 C5 1.375(3)
C4 H4 0.9300
C5 C6 1.395(3)
C6 C7 1.514(3)
C7 H7A 0.9700
C7 H7B 0.9700
C8 C9 1.387(3)
C8 C13 1.407(3)
C9 C10 1.383(3)
C9 H9 0.9300
C10 C11 1.391(3)
C10 H10 0.9300
C11 C12 1.372(3)
C11 H11 0.9300
C12 C13 1.396(3)
C12 H12 0.9300
C13 C14 1.441(3)
C14 C15 1.385(3)
C14 C19 1.409(3)
C15 C16 1.373(3)
C15 H15 0.9300
C16 C17 1.391(3)
C16 H16 0.9300
C17 C18 1.371(3)
C17 H17 0.9300
C18 C19 1.384(3)
C18 H18 0.9300

loop_
_geom_torsion_atom_site_label_1
_geom_torsion_atom_site_label_2
_geom_torsion_atom_site_label_3
_geom_torsion_atom_site_label_4
_geom_torsion
C6 C1 C2 C3 -1.3(4)
Cl1 C1 C2 C3 178.50(19)
C1 C2 C3 C4 -0.3(4)
C2 C3 C4 C5 1.7(4)
C3 C4 C5 C6 -1.6(4)
C3 C4 C5 Cl2 177.37(19)
C4 C5 C6 C1 0.1(3)
Cl2 C5 C6 C1 -178.90(16)
C4 C5 C6 C7 176.4(2)
Cl2 C5 C6 C7 -2.5(3)
C2 C1 C6 C5 1.4(3)
Cl1 C1 C6 C5 -178.42(16)
C2 C1 C6 C7 -175.0(2)
Cl1 C1 C6 C7 5.2(3)
C19 N1 C7 C6 -115.1(2)
C8 N1 C7 C6 58.9(3)
C5 C6 C7 N1 61.5(3)
C1 C6 C7 N1 -122.4(2)
C19 N1 C8 C9 -178.5(2)
C7 N1 C8 C9 6.6(4)
C19 N1 C8 C13 1.7(2)
C7 N1 C8 C13 -173.17(19)
N1 C8 C9 C10 -178.1(2)
C13 C8 C9 C10 1.7(3)
C8 C9 C10 C11 -0.7(3)
C9 C10 C11 C12 -0.1(4)
C10 C11 C12 C13 0.1(4)
C11 C12 C13 C8 0.9(3)
C11 C12 C13 C14 180.0(2)
C9 C8 C13 C12 -1.8(3)
N1 C8 C13 C12 178.05(19)
C9 C8 C13 C14 178.9(2)
N1 C8 C13 C14 -1.3(2)
C12 C13 C14 C15 -0.6(4)
C8 C13 C14 C15 178.6(2)
C12 C13 C14 C19 -178.8(2)
C8 C13 C14 C19 0.4(2)
C19 C14 C15 C16 -0.3(3)
C13 C14 C15 C16 -178.4(2)
C14 C15 C16 C17 -1.0(4)
C15 C16 C17 C18 0.8(4)
C16 C17 C18 C19 0.7(4)
C17 C18 C19 N1 177.7(2)
C17 C18 C19 C14 -2.0(4)
C8 N1 C19 C18 178.8(2)
C7 N1 C19 C18 -6.3(4)
C8 N1 C19 C14 -1.5(2)
C7 N1 C19 C14 173.38(19)
C15 C14 C19 C18 1.8(3)
C13 C14 C19 C18 -179.6(2)
C15 C14 C19 N1 -177.9(2)
C13 C14 C19 N1 0.7(2)

loop_
_cod_related_entry_id
_cod_related_entry_database
_cod_related_entry_code
1 ChemSpider 21125592
